data_7057907
loop_
_publ_author_name
'Smirnov, Andrey S.'
'Martins, Lu\'isa M. D. R. S.'
'Nikolaev, Dmitriy N.'
'Manzhos, Roman A.'
'Gurzhiy, Vlad V.'
'Krivenko, Alexander G.'
'Nikolaenko, Kirill O.'
'Belyakov, Alexander V.'
'Garabadzhiu, Alexander V.'
'Davidovich, Pavel B.'

_publ_section_title
;
 Structure and catalytic properties of novel copper isatin Schiff base
 complexes
;
_journal_issue 1
_journal_name_full 'New Journal of Chemistry'
_journal_page_first 188
_journal_paper_doi 10.1039/C8NJ02718H
_journal_volume 43
_journal_year 2019
_chemical_formula_moiety 'C32 H28 Br2 Cu2 N4 O2'
_chemical_formula_sum 'C32 H28 Br2 Cu2 N4 O2'
_chemical_formula_weight 787.48
_space_group_crystal_system triclinic
_space_group_IT_number 2
_space_group_name_Hall '-P 1'
_space_group_name_H-M_alt 'P -1'
_symmetry_space_group_name_Hall '-P 1'
_symmetry_space_group_name_H-M 'P -1'
_atom_sites_solution_hydrogens geom
_atom_sites_solution_primary dual
_audit_creation_date 2016-10-14
_audit_creation_method
;
Olex2 1.2
(compiled 2016.09.09 svn.r3337 for OlexSys, GUI svn.r5227)
;
_audit_update_record
;
2017-03-19 deposited with the CCDC.
2018-10-29 downloaded from the CCDC.
;
_cell_angle_alpha 90.122(4)
_cell_angle_beta 97.663(3)
_cell_angle_gamma 115.574(5)
_cell_formula_units_Z 1
_cell_length_a 8.6213(4)
_cell_length_b 9.3911(5)
_cell_length_c 10.1721(4)
_cell_measurement_reflns_used 4926
_cell_measurement_temperature 100(2)
_cell_measurement_theta_max 76.1600
_cell_measurement_theta_min 4.3700
_cell_volume 734.61(7)
_computing_cell_refinement
;
CrysAlisPro, Agilent Technologies,
Version 1.171.37.35 (release 13-08-2014 CrysAlis171 .NET)
(compiled Aug 13 2014,18:06:01)
;
_computing_data_collection
;
CrysAlisPro, Agilent Technologies,
Version 1.171.37.35 (release 13-08-2014 CrysAlis171 .NET)
(compiled Aug 13 2014,18:06:01)
;
_computing_data_reduction
;
CrysAlisPro, Agilent Technologies,
Version 1.171.37.35 (release 13-08-2014 CrysAlis171 .NET)
(compiled Aug 13 2014,18:06:01)
;
_computing_molecular_graphics 'Olex2 (Dolomanov et al., 2009)'
_computing_publication_material 'Olex2 (Dolomanov et al., 2009)'
_computing_structure_refinement 'ShelXL (Sheldrick, 2015)'
_computing_structure_solution 'ShelXS (Sheldrick, 2008)'
_diffrn_ambient_environment N~2~
_diffrn_ambient_temperature 100(2)
_diffrn_detector 'CCD plate'
_diffrn_detector_area_resol_mean 10.3829
_diffrn_detector_type Atlas
_diffrn_measured_fraction_theta_full 1.000
_diffrn_measured_fraction_theta_max 0.998
_diffrn_measurement_details
;
#__ type_ start__ end____ width___ exp.time_
  1 omega -113.00  -14.00   1.0000    5.0000
omega____ theta____ kappa____ phi______ frames
    -      -40.3787  -57.0000   60.0000 99

#__ type_ start__ end____ width___ exp.time_
  2 omega  -50.00   36.00   1.0000    5.0000
omega____ theta____ kappa____ phi______ frames
    -      -40.3787   38.0000 -150.0000 86

#__ type_ start__ end____ width___ exp.time_
  3 omega  -40.00   33.00   1.0000    5.0000
omega____ theta____ kappa____ phi______ frames
    -      -40.3787   38.0000  -30.0000 73

#__ type_ start__ end____ width___ exp.time_
  4 omega   -1.00   24.00   1.0000    5.0000
omega____ theta____ kappa____ phi______ frames
    -      -40.3787   77.0000   60.0000 25

#__ type_ start__ end____ width___ exp.time_
  5 omega   57.00   88.00   1.0000    5.0000
omega____ theta____ kappa____ phi______ frames
    -       40.3787  178.0000  -30.0000 31

#__ type_ start__ end____ width___ exp.time_
  6 omega   89.00  127.00   1.0000    5.0000
omega____ theta____ kappa____ phi______ frames
    -       40.3787  178.0000  -30.0000 38

#__ type_ start__ end____ width___ exp.time_
  7 omega   61.00  130.00   1.0000    5.0000
omega____ theta____ kappa____ phi______ frames
    -       40.3787  178.0000  120.0000 69

#__ type_ start__ end____ width___ exp.time_
  8 omega   55.00  115.00   1.0000   13.5000
omega____ theta____ kappa____ phi______ frames
    -      113.0000 -112.0000  -30.0000 60

#__ type_ start__ end____ width___ exp.time_
  9 omega   29.00  109.00   1.0000   13.5000
omega____ theta____ kappa____ phi______ frames
    -      113.0000  -95.0000 -150.0000 80

#__ type_ start__ end____ width___ exp.time_
 10 omega   53.00   84.00   1.0000   13.5000
omega____ theta____ kappa____ phi______ frames
    -      113.0000  -30.0000 -180.0000 31

#__ type_ start__ end____ width___ exp.time_
 11 omega   47.00   76.00   1.0000   13.5000
omega____ theta____ kappa____ phi______ frames
    -      113.0000  -45.0000   90.0000 29

#__ type_ start__ end____ width___ exp.time_
 12 omega  130.00  177.00   1.0000   13.5000
omega____ theta____ kappa____ phi______ frames
    -      113.0000   45.0000   60.0000 47

#__ type_ start__ end____ width___ exp.time_
 13 omega   36.00   78.00   1.0000   13.5000
omega____ theta____ kappa____ phi______ frames
    -      113.0000 -112.0000   60.0000 42

#__ type_ start__ end____ width___ exp.time_
 14 omega   82.00  115.00   1.0000   13.5000
omega____ theta____ kappa____ phi______ frames
    -      113.0000 -112.0000   60.0000 33

#__ type_ start__ end____ width___ exp.time_
 15 omega   66.00  113.00   1.0000   13.5000
omega____ theta____ kappa____ phi______ frames
    -      113.0000 -112.0000  150.0000 47

#__ type_ start__ end____ width___ exp.time_
 16 omega   86.00  123.00   1.0000   13.5000
omega____ theta____ kappa____ phi______ frames
    -      113.0000   45.0000   30.0000 37

#__ type_ start__ end____ width___ exp.time_
 17 omega   44.00   76.00   1.0000   13.5000
omega____ theta____ kappa____ phi______ frames
    -      113.0000  -30.0000    0.0000 32

#__ type_ start__ end____ width___ exp.time_
 18 omega  153.00  178.00   1.0000   13.5000
omega____ theta____ kappa____ phi______ frames
    -      113.0000    0.0000 -150.0000 25

#__ type_ start__ end____ width___ exp.time_
 19 omega   90.00  115.00   1.0000   13.5000
omega____ theta____ kappa____ phi______ frames
    -      113.0000 -112.0000 -150.0000 25

#__ type_ start__ end____ width___ exp.time_
 20 omega  133.00  174.00   1.0000   13.5000
omega____ theta____ kappa____ phi______ frames
    -      113.0000   45.0000   30.0000 41

#__ type_ start__ end____ width___ exp.time_
 21 omega   79.00  128.00   1.0000   13.5000
omega____ theta____ kappa____ phi______ frames
    -      113.0000    0.0000 -150.0000 49

#__ type_ start__ end____ width___ exp.time_
 22 omega   77.00  111.00   1.0000   13.5000
omega____ theta____ kappa____ phi______ frames
    -      113.0000  -77.0000  -90.0000 34

#__ type_ start__ end____ width___ exp.time_
 23 omega  142.00  177.00   1.0000   13.5000
omega____ theta____ kappa____ phi______ frames
    -      113.0000   45.0000  120.0000 35

#__ type_ start__ end____ width___ exp.time_
 24 omega   40.00   65.00   1.0000   13.5000
omega____ theta____ kappa____ phi______ frames
    -      113.0000  -77.0000   60.0000 25

#__ type_ start__ end____ width___ exp.time_
 25 omega   90.00  135.00   1.0000   13.5000
omega____ theta____ kappa____ phi______ frames
    -      113.0000  -77.0000   60.0000 45

#__ type_ start__ end____ width___ exp.time_
 26 omega   51.00   97.00   1.0000   13.5000
omega____ theta____ kappa____ phi______ frames
    -      113.0000  -45.0000  -90.0000 46

#__ type_ start__ end____ width___ exp.time_
 27 omega   89.00  166.00   1.0000   13.5000
omega____ theta____ kappa____ phi______ frames
    -      113.0000   45.0000  -60.0000 77

#__ type_ start__ end____ width___ exp.time_
 28 omega   36.00   62.00   1.0000   13.5000
omega____ theta____ kappa____ phi______ frames
    -      113.0000 -112.0000  120.0000 26

#__ type_ start__ end____ width___ exp.time_
 29 omega   89.00  114.00   1.0000   13.5000
omega____ theta____ kappa____ phi______ frames
    -      113.0000 -112.0000  120.0000 25

#__ type_ start__ end____ width___ exp.time_
 30 omega   89.00  116.00   1.0000   13.5000
omega____ theta____ kappa____ phi______ frames
    -      113.0000  -61.0000 -120.0000 27

#__ type_ start__ end____ width___ exp.time_
 31 omega   47.00   90.00   1.0000   13.5000
omega____ theta____ kappa____ phi______ frames
    -      113.0000  -77.0000 -120.0000 43

#__ type_ start__ end____ width___ exp.time_
 32 omega   86.00  113.00   1.0000   13.5000
omega____ theta____ kappa____ phi______ frames
    -      113.0000   45.0000  120.0000 27

#__ type_ start__ end____ width___ exp.time_
 33 omega   50.00   77.00   1.0000   13.5000
omega____ theta____ kappa____ phi______ frames
    -      113.0000  -30.0000  150.0000 27

#__ type_ start__ end____ width___ exp.time_
 34 omega   59.00   91.00   1.0000   13.5000
omega____ theta____ kappa____ phi______ frames
    -      113.0000  -30.0000   90.0000 32

#__ type_ start__ end____ width___ exp.time_
 35 omega   61.00   88.00   1.0000   13.5000
omega____ theta____ kappa____ phi______ frames
    -      113.0000  -61.0000 -180.0000 27

#__ type_ start__ end____ width___ exp.time_
 36 omega   37.00   87.00   1.0000   13.5000
omega____ theta____ kappa____ phi______ frames
    -      113.0000  -30.0000   60.0000 50

#__ type_ start__ end____ width___ exp.time_
 37 omega  105.00  171.00   1.0000   13.5000
omega____ theta____ kappa____ phi______ frames
    -      113.0000   45.0000    0.0000 66

#__ type_ start__ end____ width___ exp.time_
 38 omega   73.00  100.00   1.0000   13.5000
omega____ theta____ kappa____ phi______ frames
    -      113.0000  -95.0000    0.0000 27

#__ type_ start__ end____ width___ exp.time_
 39 omega   53.00   78.00   1.0000   13.5000
omega____ theta____ kappa____ phi______ frames
    -      113.0000  -30.0000 -120.0000 25

#__ type_ start__ end____ width___ exp.time_
 40 omega   79.00  142.00   1.0000   13.5000
omega____ theta____ kappa____ phi______ frames
    -      113.0000  -64.0000  -14.9017 63

#__ type_ start__ end____ width___ exp.time_
 41 omega  -45.00  -17.00   1.0000    5.0000
omega____ theta____ kappa____ phi______ frames
    -      -40.3787  -38.0000 -180.0000 28

#__ type_ start__ end____ width___ exp.time_
 42 omega -112.00  -55.00   1.0000    5.0000
omega____ theta____ kappa____ phi______ frames
    -      -40.3787  -38.0000 -180.0000 57

#__ type_ start__ end____ width___ exp.time_
 43 omega  -50.00   16.00   1.0000    5.0000
omega____ theta____ kappa____ phi______ frames
    -      -40.3787   38.0000  150.0000 66

#__ type_ start__ end____ width___ exp.time_
 44 omega    6.00   32.00   1.0000    5.0000
omega____ theta____ kappa____ phi______ frames
    -       44.0000   90.0000   85.5754 26

#__ type_ start__ end____ width___ exp.time_
 45 omega   10.00   35.00   1.0000    5.0000
omega____ theta____ kappa____ phi______ frames
    -       44.0000   79.0000 -140.3096 25

#__ type_ start__ end____ width___ exp.time_
 46 omega   13.00   38.00   1.0000    5.0000
omega____ theta____ kappa____ phi______ frames
    -       48.0000   83.0000 -172.1227 25

#__ type_ start__ end____ width___ exp.time_
 47 omega   17.00   43.00   1.0000    5.0000
omega____ theta____ kappa____ phi______ frames
    -       52.0000   81.0000  -82.6170 26

#__ type_ start__ end____ width___ exp.time_
 48 omega   18.00   43.00   1.0000    5.0000
omega____ theta____ kappa____ phi______ frames
    -       52.0000   80.0000    7.0187 25

#__ type_ start__ end____ width___ exp.time_
 49 omega   22.00   47.00   1.0000    5.0000
omega____ theta____ kappa____ phi______ frames
    -       56.0000   78.0000  -41.6887 25

#__ type_ start__ end____ width___ exp.time_
 50 omega   30.00   70.00   1.0000    5.0000
omega____ theta____ kappa____ phi______ frames
    -       60.0000   65.0000  -11.8221 40

#__ type_ start__ end____ width___ exp.time_
 51 omega   61.00   88.00   1.0000    5.0000
omega____ theta____ kappa____ phi______ frames
    -       60.0000   76.0000  149.6596 27

#__ type_ start__ end____ width___ exp.time_
 52 omega   28.00   53.00   1.0000    5.0000
omega____ theta____ kappa____ phi______ frames
    -       60.0000   76.0000  149.6596 25

#__ type_ start__ end____ width___ exp.time_
 53 omega   36.00   63.00   1.0000    5.0000
omega____ theta____ kappa____ phi______ frames
    -       64.0000   77.0000  154.6798 27

#__ type_ start__ end____ width___ exp.time_
 54 omega   32.00   64.00   1.0000    5.0000
omega____ theta____ kappa____ phi______ frames
    -       64.0000   77.0000   66.7984 32

#__ type_ start__ end____ width___ exp.time_
 55 omega   35.00   62.00   1.0000    5.0000
omega____ theta____ kappa____ phi______ frames
    -       68.0000   75.0000 -156.6453 27

#__ type_ start__ end____ width___ exp.time_
 56 omega   37.00   87.00   1.0000    5.0000
omega____ theta____ kappa____ phi______ frames
    -       68.0000   77.0000  -90.9120 50

#__ type_ start__ end____ width___ exp.time_
 57 omega  107.00  134.00   1.0000    5.0000
omega____ theta____ kappa____ phi______ frames
    -       68.0000   77.0000   -7.0817 27

#__ type_ start__ end____ width___ exp.time_
 58 omega   35.00   62.00   1.0000    5.0000
omega____ theta____ kappa____ phi______ frames
    -       68.0000   77.0000   -7.0817 27

#__ type_ start__ end____ width___ exp.time_
 59 omega   36.00   63.00   1.0000    5.0000
omega____ theta____ kappa____ phi______ frames
    -       68.0000   75.0000 -123.3939 27

#__ type_ start__ end____ width___ exp.time_
 60 omega   38.00   69.00   1.0000    5.0000
omega____ theta____ kappa____ phi______ frames
    -       68.0000   77.0000   35.5733 31

#__ type_ start__ end____ width___ exp.time_
 61 omega  107.00  134.00   1.0000    5.0000
omega____ theta____ kappa____ phi______ frames
    -       68.0000   75.0000 -156.6453 27

#__ type_ start__ end____ width___ exp.time_
 62 omega   46.00   72.00   1.0000    5.0000
omega____ theta____ kappa____ phi______ frames
    -       76.0000   60.0000  124.3769 26

#__ type_ start__ end____ width___ exp.time_
 63 omega   44.00   71.00   1.0000    5.0000
omega____ theta____ kappa____ phi______ frames
    -       76.0000   70.0000  168.2889 27

#__ type_ start__ end____ width___ exp.time_
 64 omega   57.00   84.00   1.0000   13.5000
omega____ theta____ kappa____ phi______ frames
    -       80.0000   52.0000   91.4992 27

#__ type_ start__ end____ width___ exp.time_
 65 omega   52.00   77.00   1.0000   13.5000
omega____ theta____ kappa____ phi______ frames
    -       84.0000   72.0000    6.4562 25

#__ type_ start__ end____ width___ exp.time_
 66 omega   62.00   87.00   1.0000   13.5000
omega____ theta____ kappa____ phi______ frames
    -       88.0000   63.0000 -171.7239 25
;
_diffrn_measurement_device 'four-circle diffractometer'
_diffrn_measurement_device_type 'SuperNova, Dual, Cu at zero, Atlas'
_diffrn_measurement_method '\w scans'
_diffrn_orient_matrix_UB_11 0.0804156000
_diffrn_orient_matrix_UB_12 0.0734272000
_diffrn_orient_matrix_UB_13 0.1425390000
_diffrn_orient_matrix_UB_21 0.0165649000
_diffrn_orient_matrix_UB_22 -0.1520818000
_diffrn_orient_matrix_UB_23 0.0379975000
_diffrn_orient_matrix_UB_31 0.1827354000
_diffrn_orient_matrix_UB_32 0.0685652000
_diffrn_orient_matrix_UB_33 -0.0411783000
_diffrn_radiation_monochromator mirror
_diffrn_radiation_probe x-ray
_diffrn_radiation_type CuK\a
_diffrn_radiation_wavelength 1.54184
_diffrn_reflns_av_R_equivalents 0.0534
_diffrn_reflns_av_unetI/netI 0.0389
_diffrn_reflns_Laue_measured_fraction_full 1.000
_diffrn_reflns_Laue_measured_fraction_max 0.998
_diffrn_reflns_limit_h_max 10
_diffrn_reflns_limit_h_min -10
_diffrn_reflns_limit_k_max 11
_diffrn_reflns_limit_k_min -11
_diffrn_reflns_limit_l_max 12
_diffrn_reflns_limit_l_min -12
_diffrn_reflns_number 10404
_diffrn_reflns_point_group_measured_fraction_full 1.000
_diffrn_reflns_point_group_measured_fraction_max 0.998
_diffrn_reflns_theta_full 67.684
_diffrn_reflns_theta_max 72.498
_diffrn_reflns_theta_min 4.396
_diffrn_source 'sealed X-ray tube'
_diffrn_source_type 'SuperNova (Cu) X-ray Source'
_exptl_absorpt_coefficient_mu 5.273
_exptl_absorpt_correction_T_max 1.00000
_exptl_absorpt_correction_T_min 0.66073
_exptl_absorpt_correction_type multi-scan
_exptl_absorpt_process_details
;
CrysAlisPro, Agilent Technologies,
Version 1.171.37.35 (release 13-08-2014 CrysAlis171 .NET)
(compiled Aug 13 2014,18:06:01)
Empirical absorption correction using spherical harmonics,
 implemented in SCALE3 ABSPACK scaling algorithm.
;
_exptl_crystal_colour orange
_exptl_crystal_density_diffrn 1.780
_exptl_crystal_description prism
_exptl_crystal_F_000 392
_exptl_crystal_size_max 0.23
_exptl_crystal_size_mid 0.16
_exptl_crystal_size_min 0.09
_refine_diff_density_max 0.925
_refine_diff_density_min -0.695
_refine_diff_density_rms 0.111
_refine_ls_extinction_method none
_refine_ls_goodness_of_fit_ref 1.045
_refine_ls_hydrogen_treatment constr
_refine_ls_matrix_type full
_refine_ls_number_parameters 192
_refine_ls_number_reflns 2914
_refine_ls_number_restraints 0
_refine_ls_restrained_S_all 1.045
_refine_ls_R_factor_all 0.0414
_refine_ls_R_factor_gt 0.0347
_refine_ls_shift/su_max 0.001
_refine_ls_shift/su_mean 0.000
_refine_ls_structure_factor_coef Fsqd
_refine_ls_weighting_details 'w=1/[\s^2^(Fo^2^)+(0.0518P)^2^+0.5666P] where P=(Fo^2^+2Fc^2^)/3'
_refine_ls_weighting_scheme calc
_refine_ls_wR_factor_gt 0.0868
_refine_ls_wR_factor_ref 0.0919
_reflns_Friedel_coverage 0.000
_reflns_number_gt 2532
_reflns_number_total 2914
_reflns_threshold_expression 'I > 2\s(I)'
_cod_data_source_file c8nj02718h2.cif
_cod_data_source_block pd_123
_cod_depositor_comments 'Adding full bibliography for 7057891--7057914.cif.'
_cod_original_cell_volume 734.60(7)
_cod_database_code 7057907
_shelxl_version_number 2013-4
_shelx_space_group_comment
;
The symmetry employed for this shelxl refinement is uniquely defined
by the following loop, which should always be used as a source of
symmetry information in preference to the above space-group names.
They are only intended as comments.
;
_reflns_odcompleteness_completeness 97.82
_reflns_odcompleteness_iscentric 1
_reflns_odcompleteness_theta 77.49
_olex2_refinement_description
;
1. Fixed Uiso
 At 1.2 times of:
  All C(H) groups
 At 1.5 times of:
  All C(H,H,H) groups
2.a Aromatic/amide H refined with riding coordinates:
 C6(H6), C7(H7), C9(H9), C15(H15), C16(H16), C17(H17), C18(H18), C19(H19)
2.b Idealised Me refined as rotating group:
 C10(H10A,H10B,H10C), C13(H13A,H13B,H13C)
;

loop_
_space_group_symop_operation_xyz
'x, y, z'
'-x, -y, -z'

loop_
_atom_site_label
_atom_site_type_symbol
_atom_site_fract_x
_atom_site_fract_y
_atom_site_fract_z
_atom_site_U_iso_or_equiv
_atom_site_adp_type
_atom_site_occupancy
_atom_site_site_symmetry_order
_atom_site_calc_flag
_atom_site_refinement_flags_posn
N1 N 0.8375(3) 0.5729(3) 0.4815(2) 0.0134(5) Uani 1 1 d .
C2 C 0.8639(4) 0.5374(3) 0.6092(3) 0.0129(6) Uani 1 1 d .
C3 C 0.7011(4) 0.3909(3) 0.6305(3) 0.0117(5) Uani 1 1 d .
C4 C 0.5848(4) 0.3494(3) 0.5043(3) 0.0128(5) Uani 1 1 d .
C5 C 0.6719(4) 0.4643(3) 0.4175(3) 0.0128(6) Uani 1 1 d .
C6 C 0.5960(4) 0.4653(4) 0.2892(3) 0.0144(6) Uani 1 1 d .
H6 H 0.6549 0.5408 0.2323 0.017 Uiso 1 1 calc R
C7 C 0.4270(4) 0.3482(4) 0.2485(3) 0.0153(6) Uani 1 1 d .
H7 H 0.3732 0.3467 0.1626 0.018 Uiso 1 1 calc R
C8 C 0.3364(4) 0.2337(3) 0.3321(3) 0.0147(6) Uani 1 1 d .
C9 C 0.4160(4) 0.2347(3) 0.4603(3) 0.0133(6) Uani 1 1 d .
H9 H 0.3568 0.1589 0.5170 0.016 Uiso 1 1 calc R
C10 C 0.9540(4) 0.7119(3) 0.4227(3) 0.0159(6) Uani 1 1 d .
H10A H 0.8981 0.7796 0.4014 0.024 Uiso 1 1 calc GR
H10B H 0.9829 0.6802 0.3432 0.024 Uiso 1 1 calc GR
H10C H 1.0583 0.7679 0.4848 0.024 Uiso 1 1 calc GR
O11 O 0.9923(3) 0.6066(2) 0.6926(2) 0.0160(4) Uani 1 1 d .
N12 N 0.6986(3) 0.3439(3) 0.7494(2) 0.0117(5) Uani 1 1 d .
C13 C 0.1563(4) 0.1064(4) 0.2809(3) 0.0179(6) Uani 1 1 d .
H13A H 0.1648 0.0142 0.2487 0.027 Uiso 1 1 calc GR
H13B H 0.1025 0.1446 0.2098 0.027 Uiso 1 1 calc GR
H13C H 0.0872 0.0795 0.3516 0.027 Uiso 1 1 calc GR
C14 C 0.5560(4) 0.2042(3) 0.7812(3) 0.0122(5) Uani 1 1 d .
C15 C 0.5075(4) 0.0595(4) 0.7129(3) 0.0152(6) Uani 1 1 d .
H15 H 0.5641 0.0528 0.6432 0.018 Uiso 1 1 calc R
C16 C 0.3731(4) -0.0753(4) 0.7499(3) 0.0169(6) Uani 1 1 d .
H16 H 0.3391 -0.1725 0.7045 0.020 Uiso 1 1 calc R
C17 C 0.2899(4) -0.0645(4) 0.8547(3) 0.0193(6) Uani 1 1 d .
H17 H 0.1996 -0.1544 0.8789 0.023 Uiso 1 1 calc R
C18 C 0.3413(4) 0.0803(4) 0.9231(3) 0.0214(7) Uani 1 1 d .
H18 H 0.2841 0.0871 0.9925 0.026 Uiso 1 1 calc R
C19 C 0.4772(4) 0.2149(4) 0.8889(3) 0.0178(6) Uani 1 1 d .
H19 H 0.5151 0.3110 0.9375 0.021 Uiso 1 1 calc R
Cu20 Cu 0.89880(6) 0.46396(5) 0.88857(4) 0.01610(13) Uani 1 1 d .
Br21 Br 0.91192(4) 0.66257(4) 1.04419(3) 0.01618(11) Uani 1 1 d .

loop_
_atom_site_aniso_label
_atom_site_aniso_U_11
_atom_site_aniso_U_22
_atom_site_aniso_U_33
_atom_site_aniso_U_23
_atom_site_aniso_U_13
_atom_site_aniso_U_12
N1 0.0108(12) 0.0154(12) 0.0104(11) 0.0008(9) -0.0001(9) 0.0028(10)
C2 0.0119(13) 0.0161(13) 0.0114(13) 0.0012(10) 0.0016(11) 0.0067(11)
C3 0.0080(13) 0.0135(13) 0.0136(14) -0.0007(10) 0.0013(11) 0.0048(11)
C4 0.0111(13) 0.0162(14) 0.0112(13) 0.0012(10) 0.0016(11) 0.0060(11)
C5 0.0102(13) 0.0150(13) 0.0126(14) -0.0003(10) -0.0002(11) 0.0057(11)
C6 0.0134(14) 0.0195(14) 0.0112(13) 0.0030(10) 0.0022(11) 0.0079(12)
C7 0.0148(14) 0.0192(14) 0.0118(13) 0.0002(11) -0.0017(11) 0.0085(12)
C8 0.0112(13) 0.0170(14) 0.0154(14) -0.0020(11) -0.0011(11) 0.0065(11)
C9 0.0112(13) 0.0159(13) 0.0124(13) 0.0006(10) 0.0022(11) 0.0056(11)
C10 0.0130(14) 0.0173(14) 0.0143(14) 0.0049(11) 0.0040(11) 0.0031(11)
O11 0.0115(10) 0.0181(10) 0.0133(10) -0.0006(8) -0.0012(8) 0.0027(8)
N12 0.0092(11) 0.0144(12) 0.0116(11) 0.0005(9) 0.0002(9) 0.0054(9)
C13 0.0130(14) 0.0222(15) 0.0148(14) 0.0016(11) -0.0031(11) 0.0056(12)
C14 0.0100(13) 0.0132(13) 0.0109(13) 0.0020(10) -0.0006(11) 0.0033(11)
C15 0.0147(14) 0.0192(15) 0.0131(13) 0.0016(11) 0.0010(11) 0.0090(12)
C16 0.0159(14) 0.0145(14) 0.0186(15) 0.0014(11) -0.0004(12) 0.0058(12)
C17 0.0123(14) 0.0202(15) 0.0216(16) 0.0075(12) 0.0052(12) 0.0029(12)
C18 0.0200(16) 0.0259(17) 0.0185(16) 0.0044(12) 0.0089(13) 0.0085(13)
C19 0.0201(15) 0.0211(15) 0.0139(14) 0.0015(11) 0.0040(12) 0.0100(13)
Cu20 0.0137(2) 0.0210(2) 0.0098(2) 0.00017(17) -0.00267(17) 0.00537(19)
Br21 0.01666(18) 0.02231(18) 0.01092(17) 0.00117(11) 0.00066(12) 0.01014(13)

loop_
_atom_type_symbol
_atom_type_description
_atom_type_scat_dispersion_real
_atom_type_scat_dispersion_imag
_atom_type_scat_source
C C 0.0181 0.0091 'International Tables Vol C Tables 4.2.6.8 and 6.1.1.4'
H H 0.0000 0.0000 'International Tables Vol C Tables 4.2.6.8 and 6.1.1.4'
N N 0.0311 0.0180 'International Tables Vol C Tables 4.2.6.8 and 6.1.1.4'
O O 0.0492 0.0322 'International Tables Vol C Tables 4.2.6.8 and 6.1.1.4'
Cu Cu -1.9646 0.5888 'International Tables Vol C Tables 4.2.6.8 and 6.1.1.4'
Br Br -0.6763 1.2805 'International Tables Vol C Tables 4.2.6.8 and 6.1.1.4'

loop_
_geom_angle_atom_site_label_1
_geom_angle_atom_site_label_2
_geom_angle_atom_site_label_3
_geom_angle
_geom_angle_site_symmetry_1
_geom_angle_site_symmetry_3
C2 N1 C5 110.3(2) . .
C2 N1 C10 125.0(2) . .
C5 N1 C10 124.4(2) . .
N1 C2 C3 106.7(2) . .
O11 C2 N1 127.7(3) . .
O11 C2 C3 125.6(3) . .
C4 C3 C2 106.2(2) . .
N12 C3 C2 115.7(3) . .
N12 C3 C4 138.1(3) . .
C5 C4 C3 106.0(2) . .
C9 C4 C3 134.7(3) . .
C9 C4 C5 119.2(3) . .
C4 C5 N1 110.8(2) . .
C6 C5 N1 127.3(3) . .
C6 C5 C4 121.9(3) . .
C5 C6 H6 121.4 . .
C5 C6 C7 117.3(3) . .
C7 C6 H6 121.4 . .
C6 C7 H7 118.8 . .
C8 C7 C6 122.3(3) . .
C8 C7 H7 118.8 . .
C7 C8 C13 120.0(3) . .
C9 C8 C7 119.2(3) . .
C9 C8 C13 120.8(3) . .
C4 C9 H9 120.0 . .
C8 C9 C4 120.0(3) . .
C8 C9 H9 120.0 . .
N1 C10 H10A 109.5 . .
N1 C10 H10B 109.5 . .
N1 C10 H10C 109.5 . .
H10A C10 H10B 109.5 . .
H10A C10 H10C 109.5 . .
H10B C10 H10C 109.5 . .
C2 O11 Cu20 101.46(18) . .
C3 N12 C14 121.1(2) . .
C3 N12 Cu20 119.12(19) . .
C14 N12 Cu20 119.76(18) . .
C8 C13 H13A 109.5 . .
C8 C13 H13B 109.5 . .
C8 C13 H13C 109.5 . .
H13A C13 H13B 109.5 . .
H13A C13 H13C 109.5 . .
H13B C13 H13C 109.5 . .
C15 C14 N12 120.8(3) . .
C19 C14 N12 118.1(3) . .
C19 C14 C15 120.9(3) . .
C14 C15 H15 120.3 . .
C14 C15 C16 119.4(3) . .
C16 C15 H15 120.3 . .
C15 C16 H16 120.0 . .
C17 C16 C15 120.0(3) . .
C17 C16 H16 120.0 . .
C16 C17 H17 120.0 . .
C18 C17 C16 120.1(3) . .
C18 C17 H17 120.0 . .
C17 C18 H18 119.7 . .
C17 C18 C19 120.5(3) . .
C19 C18 H18 119.7 . .
C14 C19 H19 120.5 . .
C18 C19 C14 119.1(3) . .
C18 C19 H19 120.5 . .
O11 Cu20 Cu20 121.25(6) . 2_767
N12 Cu20 O11 77.98(9) . .
N12 Cu20 Cu20 160.29(8) . 2_767
N12 Cu20 Br21 124.65(7) . .
N12 Cu20 Br21 115.49(7) . 2_767
Br21 Cu20 O11 104.04(5) . .
Br21 Cu20 O11 107.87(6) 2_767 .
Br21 Cu20 Cu20 57.338(19) 2_767 2_767
Br21 Cu20 Cu20 58.652(19) . 2_767
Br21 Cu20 Br21 115.990(19) . 2_767
Cu20 Br21 Cu20 64.009(19) . 2_767

loop_
_geom_bond_atom_site_label_1
_geom_bond_atom_site_label_2
_geom_bond_distance
_geom_bond_site_symmetry_2
N1 C2 1.356(4) .
N1 C5 1.412(4) .
N1 C10 1.449(4) .
C2 C3 1.525(4) .
C2 O11 1.222(4) .
C3 C4 1.457(4) .
C3 N12 1.288(4) .
C4 C5 1.410(4) .
C4 C9 1.396(4) .
C5 C6 1.382(4) .
C6 H6 0.9300 .
C6 C7 1.399(4) .
C7 H7 0.9300 .
C7 C8 1.395(4) .
C8 C9 1.389(4) .
C8 C13 1.514(4) .
C9 H9 0.9300 .
C10 H10A 0.9600 .
C10 H10B 0.9600 .
C10 H10C 0.9600 .
O11 Cu20 2.435(2) .
N12 C14 1.432(4) .
N12 Cu20 1.979(2) .
C13 H13A 0.9600 .
C13 H13B 0.9600 .
C13 H13C 0.9600 .
C14 C15 1.390(4) .
C14 C19 1.389(4) .
C15 H15 0.9300 .
C15 C16 1.392(4) .
C16 H16 0.9300 .
C16 C17 1.388(5) .
C17 H17 0.9300 .
C17 C18 1.387(5) .
C18 H18 0.9300 .
C18 C19 1.387(4) .
C19 H19 0.9300 .
Cu20 Cu20 2.5614(8) 2_767
Cu20 Br21 2.3990(5) .
Cu20 Br21 2.4336(6) 2_767
Br21 Cu20 2.4336(6) 2_767

loop_
_geom_torsion_atom_site_label_1
_geom_torsion_atom_site_label_2
_geom_torsion_atom_site_label_3
_geom_torsion_atom_site_label_4
_geom_torsion
N1 C2 C3 C4 0.2(3)
N1 C2 C3 N12 -176.6(2)
N1 C2 O11 Cu20 175.6(3)
N1 C5 C6 C7 -177.8(3)
C2 N1 C5 C4 -1.3(3)
C2 N1 C5 C6 177.4(3)
C2 C3 C4 C5 -0.9(3)
C2 C3 C4 C9 -176.5(3)
C2 C3 N12 C14 -177.6(2)
C2 C3 N12 Cu20 0.6(3)
C3 C2 O11 Cu20 -5.1(3)
C3 C4 C5 N1 1.4(3)
C3 C4 C5 C6 -177.4(3)
C3 C4 C9 C8 175.7(3)
C3 N12 C14 C15 56.4(4)
C3 N12 C14 C19 -128.7(3)
C4 C3 N12 C14 7.1(5)
C4 C3 N12 Cu20 -174.8(3)
C4 C5 C6 C7 0.8(4)
C5 N1 C2 C3 0.7(3)
C5 N1 C2 O11 -179.9(3)
C5 C4 C9 C8 0.6(4)
C5 C6 C7 C8 -0.2(4)
C6 C7 C8 C9 -0.2(5)
C6 C7 C8 C13 -177.8(3)
C7 C8 C9 C4 0.0(4)
C9 C4 C5 N1 177.7(3)
C9 C4 C5 C6 -1.0(4)
C10 N1 C2 C3 174.4(3)
C10 N1 C2 O11 -6.1(5)
C10 N1 C5 C4 -175.2(3)
C10 N1 C5 C6 3.6(5)
O11 C2 C3 C4 -179.3(3)
O11 C2 C3 N12 4.0(4)
N12 C3 C4 C5 174.7(3)
N12 C3 C4 C9 -0.8(6)
N12 C14 C15 C16 177.3(3)
N12 C14 C19 C18 -178.7(3)
C13 C8 C9 C4 177.5(3)
C14 C15 C16 C17 -0.4(5)
C15 C14 C19 C18 -3.9(5)
C15 C16 C17 C18 -0.5(5)
C16 C17 C18 C19 -0.8(5)
C17 C18 C19 C14 2.9(5)
C19 C14 C15 C16 2.6(5)
Cu20 N12 C14 C15 -121.7(3)
Cu20 N12 C14 C19 53.1(3)
